data_7011826
loop_
_publ_author_name
'Paul, Geo'
'Choudhury, Amitava'
'Rao, C. N. R.'

_publ_section_title
;
 Organically templated linear and layered cadmium sulfatesElectronic
 supplementary information (ESI) available: powder diffraction data for
 IV, view of I down the a-axis, the structure of II in the ac-plane and
 a polyhedral view of IV in the ab-plane. See
 http://www.rsc.org/suppdata/dt/b2/b204482j/
;
_journal_issue 20
_journal_name_full 'Journal of the Chemical Society, Dalton Transactions'
_journal_page_first 3859
_journal_paper_doi 10.1039/b204482j
_journal_year 2002
_chemical_formula_sum 'C1.5 H3.5 Cd0.25 Cl0.5 N0.5 O S0.25'
_chemical_formula_weight 98.39
_chemical_name_systematic
; 
? 
;
_space_group_IT_number 63
_symmetry_cell_setting orthorhombic
_symmetry_space_group_name_Hall '-C 2c 2'
_symmetry_space_group_name_H-M 'C m c m'
_atom_sites_solution_hydrogens geom
_atom_sites_solution_primary direct
_atom_sites_solution_secondary difmap
_audit_creation_method SHELXL
_cell_angle_alpha 90.00
_cell_angle_beta 90.00
_cell_angle_gamma 90.00
_cell_formula_units_Z 16
_cell_length_a 9.7138(10)
_cell_length_b 16.922(2)
_cell_length_c 7.3872(8)
_cell_measurement_reflns_used 2246
_cell_measurement_temperature 293(2)
_cell_measurement_theta_max 23
_cell_measurement_theta_min 2
_cell_volume 1214.3(2)
_computing_cell_refinement SAINT(Siemens,1996)
_computing_data_collection SMART(Siemens,1996)
_computing_data_reduction SAINT
_computing_molecular_graphics 'SHELXTL v5.0'
_computing_publication_material 'SHELXTL v5.0'
_computing_structure_refinement 'SHELXL-93 (Sheldrick, 1993)'
_computing_structure_solution 'SHELXS-86 (Sheldrick, 1990)'
_diffrn_ambient_temperature 293(2)
_diffrn_measurement_device 'Siemens CCD-diffractometer'
_diffrn_measurement_method \W
_diffrn_radiation_monochromator graphite
_diffrn_radiation_source 'fine-focus sealed tube'
_diffrn_radiation_type MoK\a
_diffrn_radiation_wavelength 0.71073
_diffrn_reflns_av_R_equivalents 0.0434
_diffrn_reflns_av_sigmaI/netI 0.0317
_diffrn_reflns_limit_h_max 10
_diffrn_reflns_limit_h_min -10
_diffrn_reflns_limit_k_max 18
_diffrn_reflns_limit_k_min -14
_diffrn_reflns_limit_l_max 8
_diffrn_reflns_limit_l_min -8
_diffrn_reflns_number 2520
_diffrn_reflns_theta_max 23.26
_diffrn_reflns_theta_min 2.41
_exptl_absorpt_coefficient_mu 2.410
_exptl_absorpt_correction_T_max 1.000000
_exptl_absorpt_correction_T_min 0.544957
_exptl_absorpt_correction_type SADABS
_exptl_crystal_colour Transparent
_exptl_crystal_density_diffrn 2.153
_exptl_crystal_description Rod
_exptl_crystal_F_000 776
_exptl_crystal_size_max 0.30
_exptl_crystal_size_mid 0.15
_exptl_crystal_size_min 0.12
_refine_diff_density_max 0.737
_refine_diff_density_min -0.519
_refine_diff_density_rms 0.125
_refine_ls_extinction_coef 0.0534(26)
_refine_ls_extinction_expression Fc^*^=kFc[1+0.001xFc^2^\l^3^/sin(2\q)]^-1/4^
_refine_ls_extinction_method SHELXL
_refine_ls_goodness_of_fit_all 1.171
_refine_ls_goodness_of_fit_obs 1.203
_refine_ls_matrix_type full
_refine_ls_number_parameters 53
_refine_ls_number_reflns 510
_refine_ls_number_restraints 0
_refine_ls_restrained_S_all 1.171
_refine_ls_restrained_S_obs 1.203
_refine_ls_R_factor_all 0.0260
_refine_ls_R_factor_obs 0.0249
_refine_ls_shift/esd_max 0.000
_refine_ls_shift/esd_mean 0.000
_refine_ls_structure_factor_coef Fsqd
_refine_ls_weighting_details 'w=1/[\s^2^(Fo^2^)+(0.0307P)^2^+2.4096P] where P=(Fo^2^+2Fc^2^)/3'
_refine_ls_weighting_scheme calc
_refine_ls_wR_factor_all 0.0663
_refine_ls_wR_factor_obs 0.0657
_reflns_number_observed 478
_reflns_number_total 510
_reflns_observed_criterion >2sigma(I)
_cod_data_source_file b204482j.txt
_cod_data_source_block try2
_cod_depositor_comments
;
The following automatic conversions were performed:
'_symmetry_cell_setting' value 'Orthorhombic' changed to 'orthorhombic'
according to '/home/saulius/struct/CIF-dictionaries/cif_core.dic'
dictionary named 'cif_core.dic' version 2.4.1 from 2010-06-29.

Automatic conversion script
Id: cif_fix_enum 1527 2010-12-29 10:47:43Z saulius 

The following automatic conversions were performed:

'_refine_ls_weighting_scheme' value 'calc
w=1/[\s^2^(Fo^2^)+(0.0307P)^2^+2.4096P] where P=(Fo^2^+2Fc^2^)/3' was
changed to 'calc'. New tag '_refine_ls_weighting_details' was
created. The value of the new tag was set to
'w=1/[\s^2^(Fo^2^)+(0.0307P)^2^+2.4096P] where P=(Fo^2^+2Fc^2^)/3'.

Automatic conversion script
Id: cif_fix_values 3143 2015-03-26 13:38:13Z robertas 
;
_cod_original_sg_symbol_H-M Cmcm
_cod_original_formula_sum 'C1.50 H3.50 Cd0.25 Cl0.50 N0.50 O S0.25'
_cod_database_code 7011826

loop_
_symmetry_equiv_pos_as_xyz
'x, y, z'
'-x, -y, z+1/2'
'-x, y, -z+1/2'
'x, -y, -z'
'x+1/2, y+1/2, z'
'-x+1/2, -y+1/2, z+1/2'
'-x+1/2, y+1/2, -z+1/2'
'x+1/2, -y+1/2, -z'
'-x, -y, -z'
'x, y, -z-1/2'
'x, -y, z-1/2'
'-x, y, z'
'-x+1/2, -y+1/2, -z'
'x+1/2, y+1/2, -z-1/2'
'x+1/2, -y+1/2, z-1/2'
'-x+1/2, y+1/2, z'

loop_
_atom_site_aniso_label
_atom_site_aniso_U_11
_atom_site_aniso_U_22
_atom_site_aniso_U_33
_atom_site_aniso_U_23
_atom_site_aniso_U_13
_atom_site_aniso_U_12
Cd1 0.0409(5) 0.0227(5) 0.0200(5) 0.0010(2) 0.000 0.000
S1 0.0264(9) 0.0179(8) 0.0255(9) 0.000 0.000 0.000
O1 0.108(11) 0.024(2) 0.031(2) 0.002(2) 0.019(3) 0.010(3)
Cl1 0.0370(8) 0.0527(9) 0.0303(8) 0.000 0.000 -0.0064(6)
O2 0.035(3) 0.091(4) 0.143(5) 0.000 0.000 -0.022(3)
N1 0.022(2) 0.056(3) 0.045(3) 0.000 0.000 -0.006(2)
C1 0.054(3) 0.037(3) 0.054(4) 0.000 0.000 0.015(3)
C2 0.059(2) 0.053(3) 0.040(2) 0.010(2) 0.010(2) -0.014(2)

loop_
_atom_site_label
_atom_site_type_symbol
_atom_site_fract_x
_atom_site_fract_y
_atom_site_fract_z
_atom_site_U_iso_or_equiv
_atom_site_thermal_displace_type
_atom_site_occupancy
_atom_site_calc_flag
_atom_site_refinement_flags
_atom_site_disorder_group
Cd1 Cd 0.0000 0.0000 0.0000 0.0279(4) Uani 1 d S .
S1 S 0.0000 -0.17494(9) 0.2500 0.0232(5) Uani 1 d S .
O1 O 0.0351(9) -0.1268(3) 0.0917(6) 0.054(4) Uani 0.50 d P .
Cl1 Cl 0.18541(13) 0.03361(9) 0.2500 0.0400(5) Uani 1 d S .
O2 O -0.1164(5) -0.2273(4) 0.2500 0.090(2) Uani 1 d S .
N1 N 0.6262(4) -0.1717(3) 0.2500 0.0409(11) Uani 1 d S .
H1 H 0.7199(4) -0.1722(3) 0.2500 0.049 Uiso 1 calc SR .
C1 C 0.5760(6) -0.2547(4) 0.2500 0.0482(15) Uani 1 d S .
H2 H 0.6099(6) -0.2820(4) 0.1436 0.058 Uiso 0.50 calc PR .
H3 H 0.6099(6) -0.2820(4) 0.3564 0.058 Uiso 0.50 calc PR .
C2 C 0.5780(4) -0.1301(3) 0.0850(6) 0.0508(11) Uani 1 d . .
H4 H 0.6122(4) -0.1567(3) -0.0222(6) 0.061 Uiso 1 calc R .
H5 H 0.6121(4) -0.0762(3) 0.0843(6) 0.061 Uiso 1 calc R .

loop_
_atom_type_symbol
_atom_type_description
_atom_type_scat_dispersion_real
_atom_type_scat_dispersion_imag
_atom_type_scat_source
C C 0.0033 0.0016 'International Tables Vol C Tables 4.2.6.8 and 6.1.1.4'
H H 0.0000 0.0000 'International Tables Vol C Tables 4.2.6.8 and 6.1.1.4'
N N 0.0061 0.0033 'International Tables Vol C Tables 4.2.6.8 and 6.1.1.4'
O O 0.0106 0.0060 'International Tables Vol C Tables 4.2.6.8 and 6.1.1.4'
S S 0.1246 0.1234 'International Tables Vol C Tables 4.2.6.8 and 6.1.1.4'
Cl Cl 0.1484 0.1585 'International Tables Vol C Tables 4.2.6.8 and 6.1.1.4'
Cd Cd -0.8075 1.2024 'International Tables Vol C Tables 4.2.6.8 and 6.1.1.4'

loop_
_geom_angle_atom_site_label_1
_geom_angle_atom_site_label_2
_geom_angle_atom_site_label_3
_geom_angle
_geom_angle_site_symmetry_1
_geom_angle_site_symmetry_3
_geom_angle_publ_flag
O1 Cd1 O1 17.3(4) 9 4 ?
O1 Cd1 O1 180.0 9 . ?
O1 Cd1 O1 162.7(4) 4 . ?
O1 Cd1 O1 162.8(4) 9 12 ?
O1 Cd1 O1 180.0 4 12 ?
O1 Cd1 O1 17.2(4) . 12 ?
O1 Cd1 Cl1 84.4(2) 9 3 ?
O1 Cd1 Cl1 96.2(2) 4 3 ?
O1 Cd1 Cl1 95.6(2) . 3 ?
O1 Cd1 Cl1 83.8(2) 12 3 ?
O1 Cd1 Cl1 83.8(2) 9 9 ?
O1 Cd1 Cl1 95.6(2) 4 9 ?
O1 Cd1 Cl1 96.2(2) . 9 ?
O1 Cd1 Cl1 84.4(2) 12 9 ?
Cl1 Cd1 Cl1 94.03(4) 3 9 ?
O1 Cd1 Cl1 96.2(2) 9 . ?
O1 Cd1 Cl1 84.4(2) 4 . ?
O1 Cd1 Cl1 83.8(2) . . ?
O1 Cd1 Cl1 95.6(2) 12 . ?
Cl1 Cd1 Cl1 85.97(4) 3 . ?
Cl1 Cd1 Cl1 180.0 9 . ?
O1 Cd1 Cl1 95.6(2) 9 11 ?
O1 Cd1 Cl1 83.8(2) 4 11 ?
O1 Cd1 Cl1 84.4(2) . 11 ?
O1 Cd1 Cl1 96.2(2) 12 11 ?
Cl1 Cd1 Cl1 180.0 3 11 ?
Cl1 Cd1 Cl1 85.97(4) 9 11 ?
Cl1 Cd1 Cl1 94.03(4) . 11 ?
O2 S1 O2 103.8(5) . 3 ?
O2 S1 O1 99.2(3) . 3 ?
O2 S1 O1 121.8(3) 3 3 ?
O2 S1 O1 99.2(3) . 12 ?
O2 S1 O1 121.8(3) 3 12 ?
O1 S1 O1 105.8(4) 3 12 ?
O2 S1 O1 121.8(3) . 10_556 ?
O2 S1 O1 99.2(3) 3 10_556 ?
O1 S1 O1 26.9(7) 3 10_556 ?
O1 S1 O1 112.4(4) 12 10_556 ?
O2 S1 O1 121.8(3) . . ?
O2 S1 O1 99.2(3) 3 . ?
O1 S1 O1 112.4(4) 3 . ?
O1 S1 O1 26.9(7) 12 . ?
O1 S1 O1 105.8(4) 10_556 . ?
O1 O1 S1 76.5(3) 12 . ?
O1 O1 Cd1 81.4(2) 12 . ?
S1 O1 Cd1 136.6(4) . . ?
Cd1 Cl1 Cd1 88.72(4) 2 . ?
C2 N1 C2 110.5(5) 10_556 . ?
C2 N1 C1 110.2(3) 10_556 . ?
C2 N1 C1 110.2(3) . . ?
C2 N1 H1 108.7(2) 10_556 . ?
C2 N1 H1 108.7(2) . . ?
C1 N1 H1 108.7(3) . . ?
C1 C1 N1 109.2(3) 3_655 . ?
C1 C1 H2 109.845(3) 3_655 . ?
N1 C1 H2 109.85(14) . . ?
C1 C1 H3 109.846(3) 3_655 . ?
N1 C1 H3 109.85(14) . . ?
H2 C1 H3 108.3 . . ?
N1 C2 C2 108.4(2) . 12_655 ?
N1 C2 H4 110.0(2) . . ?
C2 C2 H4 110.011(3) 12_655 . ?
N1 C2 H5 110.0(2) . . ?
C2 C2 H5 110.011(3) 12_655 . ?
H4 C2 H5 108.4 . . ?

loop_
_geom_bond_atom_site_label_1
_geom_bond_atom_site_label_2
_geom_bond_distance
_geom_bond_site_symmetry_2
_geom_bond_publ_flag
Cd1 O1 2.275(5) 9 ?
Cd1 O1 2.275(5) 4 ?
Cd1 O1 2.275(5) . ?
Cd1 O1 2.275(5) 12 ?
Cd1 Cl1 2.6415(9) 3 ?
Cd1 Cl1 2.6415(9) 9 ?
Cd1 Cl1 2.6415(9) . ?
Cd1 Cl1 2.6416(9) 11 ?
S1 O2 1.437(5) . ?
S1 O2 1.437(5) 3 ?
S1 O1 1.466(5) 3 ?
S1 O1 1.466(5) 12 ?
S1 O1 1.466(5) 10_556 ?
S1 O1 1.466(5) . ?
O1 O1 0.68(2) 12 ?
Cl1 Cd1 2.6415(9) 2 ?
N1 C2 1.484(5) 10_556 ?
N1 C2 1.484(5) . ?
N1 C1 1.486(8) . ?
N1 H1 0.91 . ?
C1 C1 1.476(13) 3_655 ?
C1 H2 0.97 . ?
C1 H3 0.97 . ?
C2 C2 1.515(9) 12_655 ?
C2 H4 0.97 . ?
C2 H5 0.97 . ?
